data_2100612
loop_
_publ_author_name
'M. Evain'
'V. Petricek'
'Y. Mo\"elo'
'C. Maurel'

_publ_section_title
;
 First (3+2)-dimensional superspace approach to the structure of
 levyclaudite-(Sb), a member of the cylindrite-type minerals
;
_journal_coeditor_code CK5020
_journal_issue 5
_journal_name_full 'Acta Crystallographica Section B'
_journal_page_first 775
_journal_page_last 789
_journal_paper_doi 10.1107/S010876810602547X
_journal_volume 62
_journal_year 2006
_chemical_formula_sum 'Cu0.299 Pb0.951 S3.357 Sb0.406 Sn0.851'
_chemical_formula_weight 474.1
_symmetry_cell_setting triclinic
_symmetry_space_group_name_H-M 'C -1'
_cell_angle_alpha 92.484(8)
_cell_angle_beta 90.687(9)
_cell_angle_gamma 89.941(8)
_cell_formula_units_Z 2
_cell_length_a 3.6733(4)
_cell_length_b 6.3120(5)
_cell_length_c 11.9039(12)
_cell_modulation_dimension 2
_cell_subsystems_number 2
_cell_volume 275.72(5)
_computing_publication_material '(Jana2006; Petricek and Dusek, 2000)'
_computing_structure_refinement '(Jana2006; Petricek and Dusek, 2000)'
_diffrn_ambient_temperature 293
_diffrn_measured_fraction_theta_full 0.00
_diffrn_radiation_type 'Mo K\a'
_diffrn_radiation_wavelength 0.71069
_diffrn_reflns_av_R_equivalents 0.1004
_diffrn_reflns_av_sigmaI/netI 0.0693
_diffrn_reflns_limit_h_max 5
_diffrn_reflns_limit_h_min -5
_diffrn_reflns_limit_index_m_1_max 11
_diffrn_reflns_limit_index_m_1_min -11
_diffrn_reflns_limit_index_m_2_max 9
_diffrn_reflns_limit_index_m_2_min -9
_diffrn_reflns_limit_k_max 12
_diffrn_reflns_limit_k_min -12
_diffrn_reflns_limit_l_max 19
_diffrn_reflns_limit_l_min -17
_diffrn_reflns_number 99197
_diffrn_reflns_theta_full 0.00
_diffrn_reflns_theta_max 35.02
_diffrn_reflns_theta_min 6.37
_exptl_absorpt_coefficient_mu 37.04
_exptl_absorpt_correction_T_max 0.912
_exptl_absorpt_correction_T_min 0.039
_exptl_absorpt_correction_type gaussian
_exptl_absorpt_process_details '(Jana2006; Petricek, Dusek & Palatinus, 2006)'
_exptl_crystal_colour black
_exptl_crystal_density_diffrn 5.7089
_exptl_crystal_description platelet
_exptl_crystal_F_000 407
_exptl_crystal_size_max 0.3
_exptl_crystal_size_mid 0.2
_exptl_crystal_size_min 0.0024
_refine_diff_density_max 3.34
_refine_diff_density_min -3.21
_refine_ls_extinction_method none
_refine_ls_goodness_of_fit_ref 2.65
_refine_ls_number_parameters 186
_refine_ls_number_reflns 12026
_refine_ls_R_factor_all 0.0741
_refine_ls_R_factor_gt 0.0741
_refine_ls_shift/su_max 0.0005
_refine_ls_shift/su_mean 0.0001
_refine_ls_structure_factor_coef F
_refine_ls_weighting_details w=1/(\s^2^(F)+0.0004F^2^)
_refine_ls_weighting_scheme sigma
_refine_ls_wR_factor_gt 0.0895
_refine_ls_wR_factor_ref 0.0895
_reflns_number_gt 0
_reflns_number_total 29574
_reflns_threshold_expression I>2.5\s(I)
_cod_data_source_file ck5020.cif
_cod_data_source_block I
_cod_depositor_comments
;
The following automatic conversions were performed:
'_exptl_absorpt_correction_type' value 'Gaussian' changed to 'gaussian'
according to '/home/saulius/struct/CIF-dictionaries/cif_core.dic'
dictionary named 'cif_core.dic' version 2.4.1 from 2010-06-29.

Automatic conversion script
Id: cif_fix_enum 1527 2010-12-29 10:47:43Z saulius 

The following automatic conversions were performed:

'_exptl_absorpt_correction_type' value 'Gaussian' changed to
'gaussian' according to
/home/saulius/struct/CIF-dictionaries/cif_core.dic dictionary named
'cif_core.dic' version 2.4.1 from 2010-06-29.

Automatic conversion script
Id: cif_fix_values 1715 2011-07-08 13:25:40Z adriana 
;
_cod_original_sg_symbol_H-M C-1
_cod_database_code 2100612

loop_
_space_group_symop_ssg_id
_space_group_symop_ssg_operation_algebraic
1 x1,x2,x3,x4,x5
2 -x1,-x2,-x3,-x4,-x5
3 1/2+x1,1/2+x2,x3,x4,x5
4 1/2-x1,1/2-x2,-x3,-x4,-x5

loop_
_atom_site_type_symbol
_atom_site_label
_atom_site_fract_x
_atom_site_fract_y
_atom_site_fract_z
_atom_site_U_iso_or_equiv
_atom_site_adp_type
_atom_site_calc_flag
_atom_site_occupancy
Sn Sn 0 0 0 0.01480(12) Uani d 0.851(2)
Cu Cu 0.0029(9) 0.0057(5) 0.1147(3) 0.0229(11) Uani d 0.149(2)
S S1 0.5033(2) 0.84278(12) 0.12342(7) 0.0177(3) Uani d 1
Pb Pb 0.05541(5) 0.24113(4) 0.36783(2) 0.03573(12) Uani d 0.701(10)
Sb Sb 0.055408 0.241132 0.367832 0.03573(12) Uani d 0.299(10)
S S2 -0.0402(3) 0.2583(2) 0.59639(13) 0.0310(4) Uani d 1

loop_
_atom_site_aniso_label
_atom_site_aniso_U_11
_atom_site_aniso_U_22
_atom_site_aniso_U_33
_atom_site_aniso_U_12
_atom_site_aniso_U_13
_atom_site_aniso_U_23
_atom_site_aniso_type_symbol
Sn 0.0137(2) 0.00983(16) 0.0208(3) -0.00043(12) -0.00029(14) 0.00055(12) Sn
Cu 0.0180(16) 0.0138(13) 0.037(2) -0.0009(10) -0.0004(12) 0.0021(11) Cu
S1 0.0193(4) 0.0133(3) 0.0205(5) -0.0005(3) -0.0005(3) 0.0008(3) S
Pb 0.0382(2) 0.03020(16) 0.0390(2) -0.00096(11) -0.00807(14) 0.00192(11) Pb
Sb 0.0382(2) 0.03020(16) 0.0390(2) -0.00096(11) -0.00807(14) 0.00192(11) Sb
S2 0.0395(8) 0.0295(6) 0.0237(7) -0.0002(5) -0.0052(6) 0.0019(5) S

loop_
_atom_site_displace_Fourier_atom_site_label
_atom_site_displace_Fourier_axis
_atom_site_displace_Fourier_wave_vector_seq_id
_atom_site_displace_Fourier_param_cos
_atom_site_displace_Fourier_param_sin
Sn x 1 0 -0.00159(16)
Sn y 1 0 -0.00481(8)
Sn z 1 0 -0.06455(5)
Sn x 2 0 0
Sn y 2 0 0
Sn z 2 0 0
Sn x 3 0 0.00004(18)
Sn y 3 0 -0.00395(8)
Sn z 3 0 -0.00108(5)
Sn x 4 0 0.0003(2)
Sn y 4 0 -0.00075(10)
Sn z 4 0 0.00042(6)
Cu x 1 0.0018(11) -0.0012(13)
Cu y 1 0.0184(6) -0.0092(6)
Cu z 1 -0.0013(4) -0.0611(4)
Cu x 2 0 0
Cu y 2 0 0
Cu z 2 0 0
Cu x 3 0.0002(13) 0.0003(15)
Cu y 3 -0.0021(7) -0.0036(7)
Cu z 3 -0.0001(4) 0.0014(4)
S1 x 1 0.0018(3) -0.0012(4)
S1 y 1 0.02435(17) -0.00397(18)
S1 z 1 -0.00034(11) -0.06312(12)
S1 x 2 0 0
S1 y 2 0 0
S1 z 2 0 0
S1 x 3 -0.0002(4) -0.0001(4)
S1 y 3 -0.00007(19) -0.00411(19)
S1 z 3 -0.00031(11) -0.00102(12)
Pb x 1 -0.00108(7) 0.02947(8)
Pb y 1 -0.02618(6) -0.00518(7)
Pb z 1 0.00011(3) -0.07516(4)
Pb x 2 -0.0036(3) -0.0042(3)
Pb y 2 -0.00533(16) -0.00529(17)
Pb z 2 -0.00363(9) 0.00240(9)
Pb x 3 0.00007(8) -0.00043(8)
Pb y 3 -0.00090(7) -0.00055(7)
Pb z 3 -0.00095(4) -0.00090(4)
Pb x 4 -0.00031(10) -0.00143(10)
Pb y 4 0.00122(8) -0.00018(8)
Pb z 4 0.00004(4) 0.00267(4)
Pb x 5 -0.00129(15) -0.00043(15)
Pb y 5 -0.00002(10) 0.00106(10)
Pb z 5 0.00023(6) 0.00015(6)
Pb x 6 -0.0053(3) 0.0022(3)
Pb y 6 0.00496(16) -0.00435(17)
Pb z 6 0.00287(9) 0.00189(9)
Sb x 1 -0.00108(7) 0.02947(8)
Sb y 1 -0.02618(6) -0.00518(7)
Sb z 1 0.00011(3) -0.07516(4)
Sb x 2 -0.0036(3) -0.0042(3)
Sb y 2 -0.00533(16) -0.00529(17)
Sb z 2 -0.00363(9) 0.00240(9)
Sb x 3 0.00007(8) -0.00043(8)
Sb y 3 -0.00090(7) -0.00055(7)
Sb z 3 -0.00095(4) -0.00090(4)
Sb x 4 -0.00031(10) -0.00143(10)
Sb y 4 0.00122(8) -0.00018(8)
Sb z 4 0.00004(4) 0.00267(4)
Sb x 5 -0.00129(15) -0.00043(15)
Sb y 5 -0.00002(10) 0.00106(10)
Sb z 5 0.00023(6) 0.00015(6)
Sb x 6 -0.0053(3) 0.0022(3)
Sb y 6 0.00496(16) -0.00435(17)
Sb z 6 0.00287(9) 0.00189(9)
S2 x 1 0.0007(4) 0.0280(4)
S2 y 1 0.0262(3) -0.0068(3)
S2 z 1 -0.00002(18) -0.07151(17)
S2 x 2 0 0
S2 y 2 0 0
S2 z 2 0 0
S2 x 3 0.0001(4) 0.0008(4)
S2 y 3 -0.0007(3) 0.0017(3)
S2 z 3 -0.00049(17) -0.00096(17)

loop_
_atom_site_Fourier_wave_vector_seq_id
_atom_site_Fourier_wave_vector_x
_atom_site_Fourier_wave_vector_z
1 0.00350 -0.01560
2 0.63250 -0.44740
3 0.00700 -0.03120
4 0.01050 -0.04680
5 0.01400 -0.06240
6 0.63600 -0.46300

loop_
_atom_site_occ_Fourier_atom_site_label
_atom_site_occ_Fourier_wave_vector_seq_id
_atom_site_occ_Fourier_param_cos
_atom_site_occ_Fourier_param_sin
Pb 1 -0.002(6) 0.170(4)
Pb 2 0 0
Pb 3 0.026(5) 0.002(4)
Pb 4 0.017(6) -0.042(5)
Sb 1 0.002(6) -0.170(4)
Sb 2 0 0
Sb 3 -0.026(5) -0.002(4)
Sb 4 -0.017(6) 0.042(5)

loop_
_atom_site_U_Fourier_atom_site_label
_atom_site_U_Fourier_tens_elem
_atom_site_U_Fourier_wave_vector_seq_id
_atom_site_U_Fourier_param_cos
_atom_site_U_Fourier_param_sin
Sn U11 1 0.0002(2) 0
Sn U22 1 -0.00056(18) 0
Sn U33 1 0.0007(3) 0
Sn U12 1 -0.00012(17) 0
Sn U13 1 0.0002(2) 0
Sn U23 1 -0.00053(17) 0
Sn U11 2 0 0
Sn U22 2 0 0
Sn U33 2 0 0
Sn U12 2 0 0
Sn U13 2 0 0
Sn U23 2 0 0
Pb U11 1 0.0002(3) -0.0025(3)
Pb U22 1 0.0007(2) 0.0036(2)
Pb U33 1 0.0019(3) -0.0110(3)
Pb U12 1 -0.00164(15) 0.00023(15)
Pb U13 1 -0.00019(18) 0.00244(19)
Pb U23 1 0.00668(15) -0.00125(16)
Pb U11 2 0 0
Pb U22 2 0 0
Pb U33 2 0 0
Pb U12 2 0 0
Pb U13 2 0 0
Pb U23 2 0 0
Pb U11 3 -0.0007(3) 0.0006(3)
Pb U22 3 -0.0002(2) 0.0008(2)
Pb U33 3 -0.0007(3) 0.0009(3)
Pb U12 3 -0.00006(16) 0.00069(16)
Pb U13 3 -0.00023(18) -0.0004(2)
Pb U23 3 0.00004(15) -0.00305(16)
Pb U11 4 0.0010(4) -0.0003(3)
Pb U22 4 -0.0004(3) -0.0009(2)
Pb U33 4 0.0012(4) 0.0003(4)
Pb U12 4 0.0000(2) -0.0002(2)
Pb U13 4 -0.0008(3) 0.0016(3)
Pb U23 4 0.0000(2) 0.0007(2)
Sb U11 1 0.0002(3) -0.0025(3)
Sb U22 1 0.0007(2) 0.0036(2)
Sb U33 1 0.0019(3) -0.0110(3)
Sb U12 1 -0.00164(15) 0.00023(15)
Sb U13 1 -0.00019(18) 0.00244(19)
Sb U23 1 0.00668(15) -0.00125(16)
Sb U11 2 0 0
Sb U22 2 0 0
Sb U33 2 0 0
Sb U12 2 0 0
Sb U13 2 0 0
Sb U23 2 0 0
Sb U11 3 -0.0007(3) 0.0006(3)
Sb U22 3 -0.0002(2) 0.0008(2)
Sb U33 3 -0.0007(3) 0.0009(3)
Sb U12 3 -0.00006(16) 0.00069(16)
Sb U13 3 -0.00023(18) -0.0004(2)
Sb U23 3 0.00004(15) -0.00305(16)
Sb U11 4 0.0010(4) -0.0003(3)
Sb U22 4 -0.0004(3) -0.0009(2)
Sb U33 4 0.0012(4) 0.0003(4)
Sb U12 4 0.0000(2) -0.0002(2)
Sb U13 4 -0.0008(3) 0.0016(3)
Sb U23 4 0.0000(2) 0.0007(2)
S2 U11 1 0.0006(11) 0.0098(11)
S2 U22 1 0.0016(8) 0.0059(8)
S2 U33 1 -0.0002(9) -0.0015(10)
S2 U12 1 -0.0002(8) 0.0002(7)
S2 U13 1 -0.0003(8) 0.0005(9)
S2 U23 1 0.0015(7) -0.0006(7)

loop_
_atom_type_symbol
_atom_type_scat_dispersion_real
_atom_type_scat_dispersion_imag
_atom_type_scat_source
Pb -3.394 10.111 'International Tables Vol C Tables  4.2.6.8 and 6.1.1.1'
Sb -0.587 1.546 'International Tables Vol C Tables  4.2.6.8 and 6.1.1.1'
S 0.125 0.123 'International Tables Vol C Tables  4.2.6.8 and 6.1.1.1'
Sn -0.654 1.425 'International Tables Vol C Tables  4.2.6.8 and 6.1.1.1'
Cu 0.320 1.265 'International Tables Vol C Tables  4.2.6.8 and 6.1.1.1'

loop_
_cell_subsystem_description
_cell_subsystem_matrix_W_1_1
_cell_subsystem_matrix_W_1_4
_cell_subsystem_matrix_W_2_2
_cell_subsystem_matrix_W_3_3
_cell_subsystem_matrix_W_4_1
_cell_subsystem_matrix_W_4_4
'1-st subsystem' 1 0 1 1 0 1
'2-nd subsystem' 0 -0.5 1 1 0 1

loop_
_cell_subsystem_matrix_W_1_2
_cell_subsystem_matrix_W_1_3
_cell_subsystem_matrix_W_1_5
_cell_subsystem_matrix_W_2_1
_cell_subsystem_matrix_W_2_3
_cell_subsystem_matrix_W_2_4
_cell_subsystem_matrix_W_2_5
_cell_subsystem_matrix_W_3_1
_cell_subsystem_matrix_W_3_2
_cell_subsystem_matrix_W_3_4
_cell_subsystem_matrix_W_3_5
_cell_subsystem_matrix_W_4_2
_cell_subsystem_matrix_W_4_3
_cell_subsystem_matrix_W_4_5
_cell_subsystem_matrix_W_5_1
_cell_subsystem_matrix_W_5_2
_cell_subsystem_matrix_W_5_3
_cell_subsystem_matrix_W_5_4
_cell_subsystem_matrix_W_5_5
0 0 0 0 0 0 0 0 0 0 0 0 0 0 0 0 0 0 1
-1 0 1 0 0 0.5 0 0 0 0 0 0 0 0 1 1 0 0 0

loop_
_cell_wave_vector_seq_id
_cell_wave_vector_x
_cell_wave_vector_y
_cell_wave_vector_z
1 0.00350 0.15180 -0.01560
2 0.63250 1.07450 -0.44740
